data_4112702
loop_
_publ_author_name
'Jian-Kai Cheng'
'Yuan-Gen Yao'
'Jian Zhang'
'Zhao-Ji Li'
'Zong-Wei Cai'
'Xiang-You Zhang'
'Zhong-Ning Chen'
'Yu-Biao Chen'
'Yao Kang'
'Ye-Yan Qin'
'Yi-Hang Wen'

_publ_section_title
;
 A Simultaneous Redox, Alkylation, Self-Assembly Reaction under
 Solvothermal Conditions Afforded a Luminescent Copper(I) Chain Polymer
 Constructed of Cu3I4- and EtS-4-C5H4N+Et Components (Et = CH3CH2)
;
_journal_name_full 'Journal of the American Chemical Society'
_journal_page_first 7796
_journal_page_last 7797
_journal_paper_doi 10.1021/ja048624i
_journal_volume 126
_journal_year 2004
_chemical_formula_sum 'C9 H14 Cu3 I4 N S'
_chemical_formula_weight 866.49
_chemical_name_systematic
;
 ?
;
_space_group_IT_number 14
_symmetry_cell_setting monoclinic
_symmetry_space_group_name_Hall '-P 2ybc'
_symmetry_space_group_name_H-M 'P 1 21/c 1'
_atom_sites_solution_hydrogens geom
_atom_sites_solution_primary direct
_atom_sites_solution_secondary difmap
_audit_creation_method SHELXL-97
_cell_angle_alpha 90.00
_cell_angle_beta 108.132(3)
_cell_angle_gamma 90.00
_cell_formula_units_Z 4
_cell_length_a 11.196
_cell_length_b 15.5253(10)
_cell_length_c 11.311
_cell_measurement_temperature 293(2)
_cell_measurement_theta_max 25.03
_cell_measurement_theta_min 1.91
_cell_volume 1868.46(12)
_computing_cell_refinement 'Siemens SMART & SAINT'
_computing_data_collection 'Siemens SMART'
_computing_data_reduction 'Siemens XPREP'
_computing_molecular_graphics 'Bruker SHELXTL'
_computing_publication_material 'Bruker SHELXTL'
_computing_structure_refinement 'Siemens SHELXTL'
_computing_structure_solution 'Siemens SHELXTL'
_diffrn_ambient_temperature 293(2)
_diffrn_measured_fraction_theta_full 0.998
_diffrn_measured_fraction_theta_max 0.998
_diffrn_measurement_device_type 'Bruker P4'
_diffrn_measurement_method '\w scans'
_diffrn_radiation_monochromator graphite
_diffrn_radiation_source 'fine-focus sealed tube'
_diffrn_radiation_type MoK\a
_diffrn_radiation_wavelength 0.71073
_diffrn_reflns_av_R_equivalents 0.0738
_diffrn_reflns_av_sigmaI/netI 0.0733
_diffrn_reflns_limit_h_max 13
_diffrn_reflns_limit_h_min -13
_diffrn_reflns_limit_k_max 18
_diffrn_reflns_limit_k_min -9
_diffrn_reflns_limit_l_max 13
_diffrn_reflns_limit_l_min -13
_diffrn_reflns_number 11508
_diffrn_reflns_theta_full 25.03
_diffrn_reflns_theta_max 25.03
_diffrn_reflns_theta_min 1.91
_diffrn_standards_decay_% none
_diffrn_standards_interval_count none
_diffrn_standards_interval_time none
_diffrn_standards_number none
_exptl_absorpt_coefficient_mu 10.088
_exptl_absorpt_correction_T_max 1.0000
_exptl_absorpt_correction_T_min 0.3376
_exptl_absorpt_correction_type empirical
_exptl_absorpt_process_details 'SADABS (Sheldrick, 1996)'
_exptl_crystal_colour yellow
_exptl_crystal_density_diffrn 3.080
_exptl_crystal_description prism
_exptl_crystal_F_000 1560
_exptl_crystal_size_max 0.8000
_exptl_crystal_size_mid 0.2000
_exptl_crystal_size_min 0.1000
_refine_diff_density_max 1.594
_refine_diff_density_min -1.468
_refine_diff_density_rms 0.254
_refine_ls_extinction_method none
_refine_ls_goodness_of_fit_ref 1.007
_refine_ls_hydrogen_treatment mixed
_refine_ls_matrix_type full
_refine_ls_number_parameters 163
_refine_ls_number_reflns 3295
_refine_ls_number_restraints 0
_refine_ls_restrained_S_all 1.007
_refine_ls_R_factor_all 0.0542
_refine_ls_R_factor_gt 0.0446
_refine_ls_shift/su_max 0.001
_refine_ls_shift/su_mean 0.000
_refine_ls_structure_factor_coef Fsqd
_refine_ls_weighting_details 'calc w=1/[\s^2^(Fo^2^)+(0.0350P)^2^+0.0000P] where P=(Fo^2^+2Fc^2^)/3'
_refine_ls_weighting_scheme calc
_refine_ls_wR_factor_gt 0.0960
_refine_ls_wR_factor_ref 0.0990
_reflns_number_gt 2495
_reflns_number_total 3295
_reflns_threshold_expression >2sigma(I)
_cod_data_source_file ja048624isi20040310_033249.cif
_cod_data_source_block a
_cod_original_cell_volume 1868.54(12)
_cod_database_code 4112702

loop_
_symmetry_equiv_pos_as_xyz
'x, y, z'
'-x, y+1/2, -z+1/2'
'-x, -y, -z'
'x, -y-1/2, z-1/2'

loop_
_atom_site_label
_atom_site_type_symbol
_atom_site_fract_x
_atom_site_fract_y
_atom_site_fract_z
_atom_site_U_iso_or_equiv
_atom_site_adp_type
_atom_site_occupancy
_atom_site_symmetry_multiplicity
_atom_site_calc_flag
_atom_site_refinement_flags
I1 I 0.47562(5) 0.83603(5) 0.35654(5) 0.0450(2) Uani 1 1 d .
I2 I 0.25417(5) 0.87248(4) -0.02438(5) 0.04215(19) Uani 1 1 d .
I3 I 0.06198(5) 0.83553(5) 0.23656(5) 0.0499(2) Uani 1 1 d .
I4 I 0.27820(5) 0.88629(4) 0.62019(5) 0.04056(19) Uani 1 1 d .
Cu3 Cu 0.25778(11) 0.78826(11) 0.17456(11) 0.0680(5) Uani 1 1 d .
Cu2 Cu 0.26214(11) 0.79453(9) 0.42039(10) 0.0552(4) Uani 1 1 d .
Cu1 Cu 0.39886(10) 0.67731(9) 0.34085(10) 0.0482(3) Uani 1 1 d .
S1 S 0.57062(18) 0.58587(18) 0.43258(19) 0.0408(6) Uani 1 1 d .
N1 N 0.8472(6) 0.5873(5) 0.2170(6) 0.0422(19) Uani 1 1 d .
C3 C 0.6823(7) 0.5914(6) 0.3539(7) 0.037(2) Uani 1 1 d .
C4 C 0.6449(8) 0.5628(7) 0.2324(8) 0.049(3) Uani 1 1 d .
H4A H 0.5618 0.5463 0.1949 0.059 Uiso 1 1 calc R
C2 C 0.8059(8) 0.6195(8) 0.4022(8) 0.061(3) Uani 1 1 d .
H2A H 0.8348 0.6408 0.4830 0.073 Uiso 1 1 calc R
C6 C 0.9364(8) 0.5813(8) 0.1445(9) 0.063(3) Uani 1 1 d .
H6A H 1.0160 0.6062 0.1931 0.075 Uiso 1 1 calc R
H6B H 0.9509 0.5210 0.1312 0.075 Uiso 1 1 calc R
C5 C 0.7278(8) 0.5584(8) 0.1670(8) 0.061(3) Uani 1 1 d .
H5A H 0.7024 0.5353 0.0872 0.073 Uiso 1 1 calc R
C7 C 0.8939(10) 0.6248(8) 0.0231(9) 0.065(3) Uani 1 1 d .
H7A H 0.9566 0.6186 -0.0180 0.097 Uiso 1 1 calc R
H7B H 0.8807 0.6848 0.0351 0.097 Uiso 1 1 calc R
H7C H 0.8166 0.5993 -0.0270 0.097 Uiso 1 1 calc R
C8 C 0.677(2) 0.6016(10) 0.620(2) 0.171(11) Uani 1 1 d .
H8A H 0.6388 0.5751 0.6768 0.205 Uiso 1 1 calc R
H8B H 0.7635 0.5832 0.6378 0.205 Uiso 1 1 calc R
C1 C 0.8834(9) 0.6162(8) 0.3330(9) 0.059(3) Uani 1 1 d .
H1A H 0.9658 0.6349 0.3676 0.071 Uiso 1 1 calc R
C9 C 0.6642(13) 0.6785(13) 0.6130(12) 0.155(10) Uani 1 1 d .
H9A H 0.7056 0.7037 0.6928 0.232 Uiso 1 1 calc R
H9B H 0.5763 0.6925 0.5883 0.232 Uiso 1 1 calc R
H9C H 0.7005 0.7007 0.5527 0.232 Uiso 1 1 calc R

loop_
_atom_site_aniso_label
_atom_site_aniso_U_11
_atom_site_aniso_U_22
_atom_site_aniso_U_33
_atom_site_aniso_U_23
_atom_site_aniso_U_13
_atom_site_aniso_U_12
I1 0.0369(3) 0.0501(5) 0.0464(4) 0.0015(3) 0.0105(3) -0.0043(3)
I2 0.0426(3) 0.0491(5) 0.0379(3) 0.0019(3) 0.0170(3) 0.0004(3)
I3 0.0354(3) 0.0721(6) 0.0390(3) -0.0004(3) 0.0071(3) 0.0097(3)
I4 0.0449(3) 0.0459(4) 0.0305(3) 0.0018(3) 0.0113(2) 0.0013(3)
Cu3 0.0573(7) 0.0973(14) 0.0536(7) 0.0238(8) 0.0235(6) 0.0174(8)
Cu2 0.0558(7) 0.0609(10) 0.0441(6) -0.0044(6) 0.0089(5) 0.0095(7)
Cu1 0.0412(6) 0.0550(9) 0.0491(7) -0.0028(6) 0.0148(5) 0.0043(6)
S1 0.0308(11) 0.0547(18) 0.0367(12) 0.0033(11) 0.0103(9) -0.0011(11)
N1 0.031(4) 0.052(6) 0.046(4) 0.004(4) 0.015(3) 0.004(4)
C3 0.027(4) 0.045(7) 0.039(5) 0.005(4) 0.010(3) 0.005(4)
C4 0.033(5) 0.065(8) 0.049(5) -0.021(5) 0.013(4) -0.011(5)
C2 0.032(5) 0.107(11) 0.040(5) -0.013(6) 0.006(4) -0.017(6)
C6 0.048(6) 0.084(10) 0.067(7) 0.012(6) 0.033(5) 0.017(6)
C5 0.042(5) 0.093(10) 0.047(5) -0.027(6) 0.014(4) -0.007(6)
C7 0.070(7) 0.078(10) 0.059(7) -0.002(6) 0.040(5) -0.002(7)
C8 0.21(2) 0.052(11) 0.35(3) -0.016(16) 0.24(2) -0.014(13)
C1 0.036(5) 0.070(9) 0.063(7) 0.001(6) 0.003(5) -0.008(5)
C9 0.081(10) 0.31(3) 0.083(10) 0.115(15) 0.044(8) 0.088(15)

loop_
_atom_type_symbol
_atom_type_description
_atom_type_scat_dispersion_real
_atom_type_scat_dispersion_imag
_atom_type_scat_source
C C 0.0033 0.0016 'International Tables Vol C Tables 4.2.6.8 and 6.1.1.4'
H H 0.0000 0.0000 'International Tables Vol C Tables 4.2.6.8 and 6.1.1.4'
N N 0.0061 0.0033 'International Tables Vol C Tables 4.2.6.8 and 6.1.1.4'
S S 0.1246 0.1234 'International Tables Vol C Tables 4.2.6.8 and 6.1.1.4'
Cu Cu 0.3201 1.2651 'International Tables Vol C Tables 4.2.6.8 and 6.1.1.4'
I I -0.4742 1.8119 'International Tables Vol C Tables 4.2.6.8 and 6.1.1.4'

loop_
_geom_angle_atom_site_label_1
_geom_angle_atom_site_label_2
_geom_angle_atom_site_label_3
_geom_angle
_geom_angle_site_symmetry_1
_geom_angle_site_symmetry_3
Cu1 I1 Cu3 59.81(4) . .
Cu1 I1 Cu2 60.32(4) . .
Cu3 I1 Cu2 59.96(4) . .
Cu3 I2 Cu1 120.19(5) . 4_575
Cu3 I2 Cu2 73.81(5) . 4_575
Cu1 I2 Cu2 60.94(4) 4_575 4_575
Cu3 I3 Cu2 63.98(4) . .
Cu2 I4 Cu1 119.29(5) . 4_576
Cu2 I4 Cu3 71.13(4) . 4_576
Cu1 I4 Cu3 58.83(4) 4_576 4_576
I2 Cu3 I3 107.72(5) . .
I2 Cu3 Cu1 141.43(6) . .
I3 Cu3 Cu1 110.75(5) . .
I2 Cu3 I1 106.46(5) . .
I3 Cu3 I1 110.24(5) . .
Cu1 Cu3 I1 57.10(4) . .
I2 Cu3 Cu2 147.69(8) . .
I3 Cu3 Cu2 58.20(4) . .
Cu1 Cu3 Cu2 59.61(4) . .
I1 Cu3 Cu2 60.39(4) . .
I2 Cu3 I4 106.11(5) . 4_575
I3 Cu3 I4 117.65(6) . 4_575
Cu1 Cu3 I4 57.39(4) . 4_575
I1 Cu3 I4 108.06(5) . 4_575
Cu2 Cu3 I4 106.10(5) . 4_575
I3 Cu2 I4 111.32(5) . .
I3 Cu2 I2 109.80(5) . 4_576
I4 Cu2 I2 108.83(5) . 4_576
I3 Cu2 Cu1 109.42(5) . .
I4 Cu2 Cu1 139.07(5) . .
I2 Cu2 Cu1 59.28(4) 4_576 .
I3 Cu2 Cu3 57.82(4) . .
I4 Cu2 Cu3 149.05(7) . .
I2 Cu2 Cu3 102.07(5) 4_576 .
Cu1 Cu2 Cu3 58.48(4) . .
I3 Cu2 I1 109.28(5) . .
I4 Cu2 I1 105.27(5) . .
I2 Cu2 I1 112.29(5) 4_576 .
Cu1 Cu2 I1 56.51(4) . .
Cu3 Cu2 I1 59.65(4) . .
S1 Cu1 I1 109.53(8) . .
S1 Cu1 I4 107.41(8) . 4_575
I1 Cu1 I4 118.80(5) . 4_575
S1 Cu1 I2 97.57(7) . 4_576
I1 Cu1 I2 118.94(5) . 4_576
I4 Cu1 I2 102.11(4) 4_575 4_576
S1 Cu1 Cu3 157.02(7) . .
I1 Cu1 Cu3 63.09(5) . .
I4 Cu1 Cu3 63.78(4) 4_575 .
I2 Cu1 Cu3 104.97(5) 4_576 .
S1 Cu1 Cu2 136.69(7) . .
I1 Cu1 Cu2 63.17(4) . .
I4 Cu1 Cu2 113.01(5) 4_575 .
I2 Cu1 Cu2 59.78(4) 4_576 .
Cu3 Cu1 Cu2 61.91(5) . .
C3 S1 C8 103.7(5) . .
C3 S1 Cu1 111.2(3) . .
C8 S1 Cu1 120.3(5) . .
C1 N1 C5 118.9(8) . .
C1 N1 C6 121.3(8) . .
C5 N1 C6 119.7(8) . .
C4 C3 C2 116.7(7) . .
C4 C3 S1 116.6(6) . .
C2 C3 S1 126.7(7) . .
C5 C4 C3 120.8(8) . .
C1 C2 C3 120.3(9) . .
C7 C6 N1 114.3(8) . .
C4 C5 N1 120.6(8) . .
C9 C8 S1 92.0(17) . .
N1 C1 C2 122.6(9) . .

loop_
_geom_bond_atom_site_label_1
_geom_bond_atom_site_label_2
_geom_bond_distance
_geom_bond_site_symmetry_2
I1 Cu1 2.5976(15) .
I1 Cu3 2.7588(14) .
I1 Cu2 2.7794(14) .
I2 Cu3 2.5920(13) .
I2 Cu1 2.6613(12) 4_575
I2 Cu2 2.6751(16) 4_575
I3 Cu3 2.6064(13) .
I3 Cu2 2.6174(12) .
I4 Cu2 2.6298(13) .
I4 Cu1 2.6327(12) 4_576
I4 Cu3 2.8038(18) 4_576
Cu3 Cu1 2.6741(18) .
Cu3 Cu2 2.7676(17) .
Cu3 I4 2.8038(18) 4_575
Cu2 I2 2.6751(16) 4_576
Cu2 Cu1 2.7060(17) .
Cu1 S1 2.355(3) .
Cu1 I4 2.6327(12) 4_575
Cu1 I2 2.6613(12) 4_576
S1 C3 1.748(8) .
S1 C8 2.09(3) .
N1 C1 1.324(11) .
N1 C5 1.357(11) .
N1 C6 1.480(10) .
C3 C4 1.380(11) .
C3 C2 1.390(11) .
C4 C5 1.357(11) .
C2 C1 1.339(12) .
C6 C7 1.469(13) .
C8 C9 1.20(2) .
